data_7062489
loop_
_publ_author_name
'Wongsuwan, Sutthida'
'Chatwichien, Jaruwan'
'Sirisaksoontorn, Weekit'
'Chainok, Kittipong'
'Songsasen, Apisit'
'Chotima, Ratanon'

_publ_section_title
;
 Novel Pd(ii) pincer complexes bearing salicylaldimine-based benzothiazole
 derivatives: synthesis, structural characterization, DNA/BSA binding, and
 biological evaluation
;
_journal_issue 22
_journal_name_full 'New Journal of Chemistry'
_journal_page_first 10624
_journal_page_last 10637
_journal_paper_doi 10.1039/D3NJ00458A
_journal_volume 47
_journal_year 2023
_chemical_formula_moiety 'C21 H16 N2 O2 S'
_chemical_formula_sum 'C21 H16 N2 O2 S'
_chemical_formula_weight 360.42
_space_group_crystal_system monoclinic
_space_group_IT_number 14
_space_group_name_Hall '-P 2ybc'
_space_group_name_H-M_alt 'P 1 21/c 1'
_atom_sites_solution_hydrogens mixed
_audit_creation_date 2023-03-29
_audit_creation_method
;
Olex2 1.5-alpha
(compiled 2023.03.06 svn.rbb2c1857 for OlexSys, GUI svn.r6748)
;
_audit_update_record
;
2023-03-29 deposited with the CCDC.	2023-05-18 downloaded from the CCDC.
;
_cell_angle_alpha 90
_cell_angle_beta 110.290(13)
_cell_angle_gamma 90
_cell_formula_units_Z 4
_cell_length_a 10.779(4)
_cell_length_b 12.613(4)
_cell_length_c 13.596(4)
_cell_measurement_reflns_used 8607
_cell_measurement_temperature 296
_cell_measurement_theta_max 27.695
_cell_measurement_theta_min 2.582
_cell_volume 1733.8(10)
_computing_cell_refinement 'SAINT V8.40B (?, 2016)'
_computing_data_reduction 'SAINT V8.40B (?, 2016)'
_computing_molecular_graphics 'Olex2 1.5-alpha (Dolomanov et al., 2009)'
_computing_publication_material 'Olex2 1.5-alpha (Dolomanov et al., 2009)'
_computing_structure_refinement 'SHELXL 2018/3 (Sheldrick, 2015)'
_computing_structure_solution 'SHELXT 2018/2 (Sheldrick, 2018)'
_diffrn_ambient_temperature 296
_diffrn_detector 'Bruker PHOTON 200 area detector'
_diffrn_detector_area_resol_mean 7.39
_diffrn_detector_type 'PHOTON II area detector'
_diffrn_measured_fraction_theta_full 0.999
_diffrn_measured_fraction_theta_max 0.998
_diffrn_measurement_device 'four-circle KAPPA diffractometer'
_diffrn_measurement_device_type 'Bruker D8 QUEST CMOS PHOTON II'
_diffrn_measurement_method '\f and \w scans'
_diffrn_radiation_collimation '0.5 mm'
_diffrn_radiation_monochromator graphite
_diffrn_radiation_probe x-ray
_diffrn_radiation_type MoK\a
_diffrn_radiation_wavelength 0.71073
_diffrn_radiation_xray_symbol K-L~3~
_diffrn_reflns_av_R_equivalents 0.0509
_diffrn_reflns_av_unetI/netI 0.0192
_diffrn_reflns_Laue_measured_fraction_full 0.999
_diffrn_reflns_Laue_measured_fraction_max 0.998
_diffrn_reflns_limit_h_max 14
_diffrn_reflns_limit_h_min -14
_diffrn_reflns_limit_k_max 16
_diffrn_reflns_limit_k_min -16
_diffrn_reflns_limit_l_max 17
_diffrn_reflns_limit_l_min -18
_diffrn_reflns_number 61709
_diffrn_reflns_point_group_measured_fraction_full 0.999
_diffrn_reflns_point_group_measured_fraction_max 0.998
_diffrn_reflns_theta_full 25.242
_diffrn_reflns_theta_max 28.323
_diffrn_reflns_theta_min 2.582
_diffrn_source 'sealed x-ray tube'
_diffrn_source_current 30.0
_diffrn_source_power 1.5
_diffrn_source_target Mo
_diffrn_source_type Mo
_diffrn_source_voltage 50.0
_diffrn_standards_number 0
_exptl_absorpt_coefficient_mu 0.205
_exptl_absorpt_correction_T_max 0.7457
_exptl_absorpt_correction_T_min 0.6870
_exptl_absorpt_correction_type multi-scan
_exptl_absorpt_process_details
;
SADABS-2016/2 (Bruker,2016/2) was used for absorption correction.
wR2(int) was 0.0667 before and 0.0612 after correction.
The Ratio of minimum to maximum transmission is 0.9213.
The \l/2 correction factor is Not present.
;
_exptl_crystal_colour 'light yellow'
_exptl_crystal_colour_modifier light
_exptl_crystal_colour_primary yellow
_exptl_crystal_density_diffrn 1.381
_exptl_crystal_description block
_exptl_crystal_F_000 752
_exptl_crystal_size_max 0.22
_exptl_crystal_size_mid 0.18
_exptl_crystal_size_min 0.17
_refine_diff_density_max 0.226
_refine_diff_density_min -0.275
_refine_diff_density_rms 0.039
_refine_ls_extinction_method none
_refine_ls_goodness_of_fit_ref 1.049
_refine_ls_hydrogen_treatment mixed
_refine_ls_matrix_type full
_refine_ls_number_parameters 240
_refine_ls_number_reflns 4304
_refine_ls_number_restraints 1
_refine_ls_restrained_S_all 1.049
_refine_ls_R_factor_all 0.0503
_refine_ls_R_factor_gt 0.0385
_refine_ls_shift/su_max 0.001
_refine_ls_shift/su_mean 0.000
_refine_ls_structure_factor_coef Fsqd
_refine_ls_weighting_details 'w=1/[\s^2^(Fo^2^)+(0.0450P)^2^+0.4642P] where P=(Fo^2^+2Fc^2^)/3'
_refine_ls_weighting_scheme calc
_refine_ls_wR_factor_gt 0.0953
_refine_ls_wR_factor_ref 0.1024
_reflns_Friedel_coverage 0.000
_reflns_number_gt 3541
_reflns_number_total 4304
_reflns_threshold_expression 'I > 2\s(I)'
_cod_data_source_file d3nj00458a2.cif
_cod_data_source_block kcrc_ab19
_cod_depositor_comments 'Adding full bibliography for 7062488--7062493.cif.'
_cod_database_code 7062489
_shelx_shelxl_version_number 2018/3
_shelx_space_group_comment
;
The symmetry employed for this shelxl refinement is uniquely defined
by the following loop, which should always be used as a source of
symmetry information in preference to the above space-group names.
They are only intended as comments.
;
_shelx_estimated_absorpt_t_max 0.966
_shelx_estimated_absorpt_t_min 0.956
_olex2_refinement_description
;
1. Fixed Uiso
 At 1.2 times of:
  All C(H) groups
 At 1.5 times of:
  All C(H,H,H) groups
2. Restrained distances
 O1-H1
 0.82 with sigma of 0.02
3.a Aromatic/amide H refined with riding coordinates:
 C20(H20), C14(H14), C2(H2), C12(H12), C18(H18), C9(H9), C17(H17), C5(H5),
 C3(H3), C4(H4), C11(H11), C10(H10)
3.b Idealised Me refined as rotating group:
 C21(H21A,H21B,H21C)
;
_olex2_submission_special_instructions 'No special instructions were received'

loop_
_space_group_symop_operation_xyz
'x, y, z'
'-x, y+1/2, -z+1/2'
'-x, -y, -z'
'x, -y-1/2, z-1/2'

loop_
_atom_site_label
_atom_site_type_symbol
_atom_site_fract_x
_atom_site_fract_y
_atom_site_fract_z
_atom_site_U_iso_or_equiv
_atom_site_adp_type
_atom_site_occupancy
_atom_site_site_symmetry_order
_atom_site_calc_flag
_atom_site_refinement_flags_posn
_atom_site_refinement_flags_adp
_atom_site_refinement_flags_occupancy
_atom_site_disorder_assembly
_atom_site_disorder_group
S1 S 0.64965(4) 0.25870(3) 0.71302(3) 0.04520(12) Uani 1 1 d . . . . .
O1 O 0.93077(13) 0.40630(11) 0.74882(9) 0.0593(3) Uani 1 1 d D . . . .
O2 O 0.86151(13) 0.71175(9) 0.44363(10) 0.0609(3) Uani 1 1 d . . . . .
N2 N 0.82288(12) 0.26597(9) 0.59660(9) 0.0402(3) Uani 1 1 d . . . . .
N1 N 0.59717(14) 0.05902(9) 0.71359(10) 0.0468(3) Uani 1 1 d . . . . .
C1 C 0.56112(13) 0.21709(11) 0.79073(11) 0.0376(3) Uani 1 1 d . . . . .
C15 C 0.85578(13) 0.44928(11) 0.56405(10) 0.0359(3) Uani 1 1 d . . . . .
C20 C 0.83825(13) 0.52670(11) 0.48596(11) 0.0377(3) Uani 1 1 d . . . . .
H20 H 0.802634 0.507726 0.415603 0.045 Uiso 1 1 calc R U . . .
C8 C 0.71601(15) 0.09519(10) 0.59536(11) 0.0399(3) Uani 1 1 d . . . . .
C13 C 0.79395(14) 0.16145(11) 0.55745(11) 0.0391(3) Uani 1 1 d . . . . .
C6 C 0.54312(14) 0.10728(11) 0.78058(11) 0.0418(3) Uani 1 1 d . . . . .
C7 C 0.65484(14) 0.12732(10) 0.67237(11) 0.0378(3) Uani 1 1 d . . . . .
C16 C 0.91053(15) 0.47788(12) 0.67011(11) 0.0438(3) Uani 1 1 d . . . . .
C14 C 0.81951(13) 0.34054(11) 0.53149(11) 0.0377(3) Uani 1 1 d . . . . .
H14 H 0.792706 0.324266 0.460452 0.045 Uiso 1 1 calc R U . . .
C19 C 0.87359(15) 0.63058(11) 0.51314(12) 0.0434(3) Uani 1 1 d . . . . .
C2 C 0.51507(15) 0.27621(12) 0.85772(12) 0.0464(3) Uani 1 1 d . . . . .
H2 H 0.527625 0.349178 0.864155 0.056 Uiso 1 1 calc R U . . .
C12 C 0.84671(16) 0.12175(12) 0.48436(12) 0.0487(4) Uani 1 1 d . . . . .
H12 H 0.900350 0.164862 0.460531 0.058 Uiso 1 1 calc R U . . .
C18 C 0.92775(17) 0.65783(13) 0.61935(14) 0.0549(4) Uani 1 1 d . . . . .
H18 H 0.951329 0.727859 0.638105 0.066 Uiso 1 1 calc R U . . .
C9 C 0.69135(19) -0.00797(12) 0.55621(14) 0.0557(4) Uani 1 1 d . . . . .
H9 H 0.639601 -0.052623 0.580484 0.067 Uiso 1 1 calc R U . . .
C17 C 0.94659(17) 0.58267(14) 0.69624(13) 0.0549(4) Uani 1 1 d . . . . .
H17 H 0.983787 0.602106 0.766371 0.066 Uiso 1 1 calc R U . . .
C5 C 0.47633(19) 0.05570(13) 0.83823(14) 0.0578(4) Uani 1 1 d . . . . .
H5 H 0.462776 -0.017184 0.832114 0.069 Uiso 1 1 calc R U . . .
C3 C 0.45038(16) 0.22277(14) 0.91400(13) 0.0510(4) Uani 1 1 d . . . . .
H3 H 0.419105 0.260245 0.959527 0.061 Uiso 1 1 calc R U . . .
C4 C 0.43099(18) 0.11374(14) 0.90394(14) 0.0576(4) Uani 1 1 d . . . . .
H4 H 0.386450 0.079640 0.942502 0.069 Uiso 1 1 calc R U . . .
C11 C 0.8203(2) 0.01957(14) 0.44716(15) 0.0605(5) Uani 1 1 d . . . . .
H11 H 0.855484 -0.005602 0.398117 0.073 Uiso 1 1 calc R U . . .
C10 C 0.7419(2) -0.04537(13) 0.48237(16) 0.0654(5) Uani 1 1 d . . . . .
H10 H 0.723051 -0.114027 0.456565 0.079 Uiso 1 1 calc R U . . .
C21 C 0.7957(2) 0.69017(15) 0.33601(15) 0.0690(5) Uani 1 1 d . . . . .
H21A H 0.785783 0.754715 0.296594 0.103 Uiso 1 1 calc R U . . .
H21B H 0.710040 0.660775 0.326045 0.103 Uiso 1 1 calc R U . . .
H21C H 0.846573 0.640383 0.312306 0.103 Uiso 1 1 calc R U . . .
H1 H 0.903(2) 0.3476(14) 0.7203(16) 0.075(7) Uiso 1 1 d D . . . .

loop_
_atom_site_aniso_label
_atom_site_aniso_U_11
_atom_site_aniso_U_22
_atom_site_aniso_U_33
_atom_site_aniso_U_23
_atom_site_aniso_U_13
_atom_site_aniso_U_12
S1 0.0624(2) 0.03021(17) 0.0540(2) 0.00164(14) 0.03412(19) 0.00008(15)
O1 0.0738(8) 0.0656(8) 0.0358(6) 0.0009(5) 0.0155(5) -0.0105(6)
O2 0.0796(9) 0.0367(6) 0.0675(8) 0.0031(5) 0.0270(7) -0.0081(5)
N2 0.0435(6) 0.0386(6) 0.0419(6) 0.0014(5) 0.0190(5) -0.0025(5)
N1 0.0607(8) 0.0344(6) 0.0553(7) -0.0004(5) 0.0327(6) -0.0035(5)
C1 0.0389(7) 0.0370(7) 0.0376(7) 0.0039(5) 0.0143(6) 0.0022(5)
C15 0.0340(6) 0.0385(7) 0.0372(7) -0.0031(5) 0.0149(5) -0.0040(5)
C20 0.0385(7) 0.0374(7) 0.0389(7) -0.0039(5) 0.0155(6) -0.0028(5)
C8 0.0483(8) 0.0317(6) 0.0442(7) 0.0036(5) 0.0217(6) 0.0042(6)
C13 0.0429(7) 0.0366(7) 0.0399(7) 0.0039(5) 0.0171(6) 0.0036(5)
C6 0.0469(8) 0.0379(7) 0.0448(8) 0.0019(6) 0.0212(6) -0.0009(6)
C7 0.0446(7) 0.0303(6) 0.0410(7) 0.0024(5) 0.0179(6) 0.0017(5)
C16 0.0426(8) 0.0523(8) 0.0381(7) -0.0043(6) 0.0160(6) -0.0070(6)
C14 0.0383(7) 0.0391(7) 0.0364(7) -0.0015(5) 0.0141(6) -0.0032(5)
C19 0.0448(8) 0.0364(7) 0.0535(8) -0.0024(6) 0.0225(7) -0.0041(6)
C2 0.0512(8) 0.0429(8) 0.0484(8) 0.0000(6) 0.0217(7) 0.0057(6)
C12 0.0573(9) 0.0451(8) 0.0536(9) 0.0044(7) 0.0317(7) 0.0036(7)
C18 0.0599(10) 0.0461(8) 0.0617(10) -0.0186(7) 0.0248(8) -0.0173(7)
C9 0.0794(12) 0.0343(7) 0.0697(11) -0.0017(7) 0.0466(9) -0.0025(7)
C17 0.0585(10) 0.0612(10) 0.0436(8) -0.0180(7) 0.0159(7) -0.0161(8)
C5 0.0746(12) 0.0424(8) 0.0719(11) 0.0006(7) 0.0450(10) -0.0087(8)
C3 0.0546(9) 0.0572(9) 0.0490(9) 0.0015(7) 0.0276(7) 0.0085(7)
C4 0.0645(10) 0.0594(10) 0.0631(10) 0.0080(8) 0.0401(9) -0.0015(8)
C11 0.0818(12) 0.0491(9) 0.0683(11) -0.0023(8) 0.0484(10) 0.0100(8)
C10 0.0968(14) 0.0361(8) 0.0835(13) -0.0101(8) 0.0567(12) -0.0010(8)
C21 0.0815(13) 0.0552(10) 0.0662(12) 0.0168(9) 0.0206(10) 0.0004(9)

loop_
_atom_type_symbol
_atom_type_description
_atom_type_scat_dispersion_real
_atom_type_scat_dispersion_imag
_atom_type_scat_source
C C 0.0033 0.0016 'International Tables Vol C Tables 4.2.6.8 and 6.1.1.4'
H H 0.0000 0.0000 'International Tables Vol C Tables 4.2.6.8 and 6.1.1.4'
N N 0.0061 0.0033 'International Tables Vol C Tables 4.2.6.8 and 6.1.1.4'
O O 0.0106 0.0060 'International Tables Vol C Tables 4.2.6.8 and 6.1.1.4'
S S 0.1246 0.1234 'International Tables Vol C Tables 4.2.6.8 and 6.1.1.4'

loop_
_geom_angle_atom_site_label_1
_geom_angle_atom_site_label_2
_geom_angle_atom_site_label_3
_geom_angle
_geom_angle_site_symmetry_1
_geom_angle_site_symmetry_3
_geom_angle_publ_flag
C1 S1 C7 89.46(7) . . ?
C16 O1 H1 106.7(15) . . ?
C19 O2 C21 117.66(13) . . ?
C14 N2 C13 118.25(12) . . ?
C7 N1 C6 111.53(12) . . ?
C6 C1 S1 109.07(10) . . ?
C2 C1 S1 129.22(12) . . ?
C2 C1 C6 121.68(13) . . ?
C20 C15 C14 118.30(12) . . ?
C16 C15 C20 119.74(13) . . ?
C16 C15 C14 121.93(13) . . ?
C15 C20 H20 119.8 . . ?
C19 C20 C15 120.35(13) . . ?
C19 C20 H20 119.8 . . ?
C13 C8 C7 124.68(12) . . ?
C9 C8 C13 118.30(13) . . ?
C9 C8 C7 117.00(13) . . ?
C8 C13 N2 119.89(12) . . ?
C12 C13 N2 120.68(13) . . ?
C12 C13 C8 119.38(13) . . ?
N1 C6 C1 115.20(12) . . ?
N1 C6 C5 125.64(14) . . ?
C5 C6 C1 119.15(13) . . ?
N1 C7 S1 114.75(11) . . ?
N1 C7 C8 121.55(12) . . ?
C8 C7 S1 123.68(10) . . ?
O1 C16 C15 122.29(14) . . ?
O1 C16 C17 118.47(14) . . ?
C17 C16 C15 119.23(14) . . ?
N2 C14 C15 122.79(13) . . ?
N2 C14 H14 118.6 . . ?
C15 C14 H14 118.6 . . ?
O2 C19 C20 125.07(14) . . ?
O2 C19 C18 115.75(13) . . ?
C20 C19 C18 119.18(14) . . ?
C1 C2 H2 121.2 . . ?
C3 C2 C1 117.68(15) . . ?
C3 C2 H2 121.2 . . ?
C13 C12 H12 119.6 . . ?
C11 C12 C13 120.85(15) . . ?
C11 C12 H12 119.6 . . ?
C19 C18 H18 119.5 . . ?
C17 C18 C19 120.96(15) . . ?
C17 C18 H18 119.5 . . ?
C8 C9 H9 119.2 . . ?
C10 C9 C8 121.64(15) . . ?
C10 C9 H9 119.2 . . ?
C16 C17 H17 119.7 . . ?
C18 C17 C16 120.53(14) . . ?
C18 C17 H17 119.7 . . ?
C6 C5 H5 120.4 . . ?
C4 C5 C6 119.17(15) . . ?
C4 C5 H5 120.4 . . ?
C2 C3 H3 119.4 . . ?
C2 C3 C4 121.15(15) . . ?
C4 C3 H3 119.4 . . ?
C5 C4 C3 121.15(15) . . ?
C5 C4 H4 119.4 . . ?
C3 C4 H4 119.4 . . ?
C12 C11 H11 119.9 . . ?
C10 C11 C12 120.18(15) . . ?
C10 C11 H11 119.9 . . ?
C9 C10 H10 120.2 . . ?
C11 C10 C9 119.61(16) . . ?
C11 C10 H10 120.2 . . ?
O2 C21 H21A 109.5 . . ?
O2 C21 H21B 109.5 . . ?
O2 C21 H21C 109.5 . . ?
H21A C21 H21B 109.5 . . ?
H21A C21 H21C 109.5 . . ?
H21B C21 H21C 109.5 . . ?

loop_
_geom_bond_atom_site_label_1
_geom_bond_atom_site_label_2
_geom_bond_distance
_geom_bond_site_symmetry_2
_geom_bond_publ_flag
S1 C1 1.7325(14) . ?
S1 C7 1.7539(15) . ?
O1 C16 1.3586(19) . ?
O1 H1 0.842(15) . ?
O2 C19 1.3686(19) . ?
O2 C21 1.414(2) . ?
N2 C13 1.4154(18) . ?
N2 C14 1.2835(18) . ?
N1 C6 1.3811(18) . ?
N1 C7 1.2979(18) . ?
C1 C6 1.399(2) . ?
C1 C2 1.395(2) . ?
C15 C20 1.4062(19) . ?
C15 C16 1.403(2) . ?
C15 C14 1.4526(19) . ?
C20 H20 0.9300 . ?
C20 C19 1.379(2) . ?
C8 C13 1.4036(19) . ?
C8 C7 1.4745(19) . ?
C8 C9 1.396(2) . ?
C13 C12 1.398(2) . ?
C6 C5 1.395(2) . ?
C16 C17 1.389(2) . ?
C14 H14 0.9300 . ?
C19 C18 1.400(2) . ?
C2 H2 0.9300 . ?
C2 C3 1.377(2) . ?
C12 H12 0.9300 . ?
C12 C11 1.378(2) . ?
C18 H18 0.9300 . ?
C18 C17 1.373(3) . ?
C9 H9 0.9300 . ?
C9 C10 1.381(2) . ?
C17 H17 0.9300 . ?
C5 H5 0.9300 . ?
C5 C4 1.370(2) . ?
C3 H3 0.9300 . ?
C3 C4 1.391(2) . ?
C4 H4 0.9300 . ?
C11 H11 0.9300 . ?
C11 C10 1.376(2) . ?
C10 H10 0.9300 . ?
C21 H21A 0.9600 . ?
C21 H21B 0.9600 . ?
C21 H21C 0.9600 . ?

loop_
_geom_torsion_atom_site_label_1
_geom_torsion_atom_site_label_2
_geom_torsion_atom_site_label_3
_geom_torsion_atom_site_label_4
_geom_torsion
_geom_torsion_site_symmetry_1
_geom_torsion_site_symmetry_2
_geom_torsion_site_symmetry_3
_geom_torsion_site_symmetry_4
_geom_torsion_publ_flag
S1 C1 C6 N1 -0.22(17) . . . . ?
S1 C1 C6 C5 178.66(13) . . . . ?
S1 C1 C2 C3 -177.80(12) . . . . ?
O1 C16 C17 C18 -179.87(15) . . . . ?
O2 C19 C18 C17 -178.96(15) . . . . ?
N2 C13 C12 C11 179.09(15) . . . . ?
N1 C6 C5 C4 178.23(16) . . . . ?
C1 S1 C7 N1 -0.57(12) . . . . ?
C1 S1 C7 C8 177.82(13) . . . . ?
C1 C6 C5 C4 -0.5(3) . . . . ?
C1 C2 C3 C4 -0.4(2) . . . . ?
C15 C20 C19 O2 179.58(14) . . . . ?
C15 C20 C19 C18 0.3(2) . . . . ?
C15 C16 C17 C18 0.7(2) . . . . ?
C20 C15 C16 O1 -179.43(13) . . . . ?
C20 C15 C16 C17 0.0(2) . . . . ?
C20 C15 C14 N2 -174.82(13) . . . . ?
C20 C19 C18 C17 0.3(2) . . . . ?
C8 C13 C12 C11 1.7(2) . . . . ?
C8 C9 C10 C11 1.0(3) . . . . ?
C13 N2 C14 C15 -175.90(12) . . . . ?
C13 C8 C7 S1 10.1(2) . . . . ?
C13 C8 C7 N1 -171.67(14) . . . . ?
C13 C8 C9 C10 0.2(3) . . . . ?
C13 C12 C11 C10 -0.5(3) . . . . ?
C6 N1 C7 S1 0.54(17) . . . . ?
C6 N1 C7 C8 -177.89(13) . . . . ?
C6 C1 C2 C3 -0.2(2) . . . . ?
C6 C5 C4 C3 0.0(3) . . . . ?
C7 S1 C1 C6 0.41(11) . . . . ?
C7 S1 C1 C2 178.28(14) . . . . ?
C7 N1 C6 C1 -0.20(19) . . . . ?
C7 N1 C6 C5 -178.99(16) . . . . ?
C7 C8 C13 N2 2.6(2) . . . . ?
C7 C8 C13 C12 179.98(14) . . . . ?
C7 C8 C9 C10 178.79(17) . . . . ?
C16 C15 C20 C19 -0.5(2) . . . . ?
C16 C15 C14 N2 7.0(2) . . . . ?
C14 N2 C13 C8 -138.99(14) . . . . ?
C14 N2 C13 C12 43.7(2) . . . . ?
C14 C15 C20 C19 -178.79(13) . . . . ?
C14 C15 C16 O1 -1.2(2) . . . . ?
C14 C15 C16 C17 178.22(14) . . . . ?
C19 C18 C17 C16 -0.8(3) . . . . ?
C2 C1 C6 N1 -178.28(14) . . . . ?
C2 C1 C6 C5 0.6(2) . . . . ?
C2 C3 C4 C5 0.4(3) . . . . ?
C12 C11 C10 C9 -0.9(3) . . . . ?
C9 C8 C13 N2 -178.95(14) . . . . ?
C9 C8 C13 C12 -1.6(2) . . . . ?
C9 C8 C7 S1 -168.42(13) . . . . ?
C9 C8 C7 N1 9.9(2) . . . . ?
C21 O2 C19 C20 6.7(2) . . . . ?
C21 O2 C19 C18 -174.01(16) . . . . ?
